data_4105627
loop_
_publ_author_name
'Katsuhiko Tomooka'
'Takayuki Ezawa'
'Hiroko Inoue'
'Kazuhiro Uehara'
'Kazunobu Igawa'

_publ_contact_author_address
;
   Institute for Materials Chemistry and Engineering,
   Kyushu University,
   Kasuga-koen 6-1, Kasuga, Fukuoka
   816-8580 (Japan)
;
_publ_contact_author_email ktomooka@cm.kyushu-u.ac.jp
_publ_contact_author_fax 81(92)5837810
_publ_contact_author_name 'Katsuhiko Tomooka'
_publ_contact_author_phone 81(92)5837806
_publ_section_title
;
 Dynamic Chirality of (E)-5-Cyclononen-1-one and its Enolate
;
_journal_name_full 'Journal of the American Chemical Society'
_journal_page_first 1754
_journal_page_last 1756
_journal_paper_doi 10.1021/ja1092375
_journal_volume 133
_journal_year 2011
_chemical_formula_moiety 'C24 H29 Cl2 N O2 Pt '
_chemical_formula_sum 'C24 H29 Cl2 N O2 Pt'
_chemical_formula_weight 629.49
_space_group_IT_number 14
_symmetry_cell_setting monoclinic
_symmetry_Int_Tables_number 14
_symmetry_space_group_name_Hall '-P 2yab'
_symmetry_space_group_name_H-M 'P 1 21/a 1'
_audit_creation_date 2009-10-31
_audit_creation_method 'by CrystalStructure 3.8'
_cell_angle_alpha 90.0000
_cell_angle_beta 114.7312(9)
_cell_angle_gamma 90.0000
_cell_formula_units_Z 4
_cell_length_a 18.932(4)
_cell_length_b 6.7865(13)
_cell_length_c 20.175(4)
_cell_measurement_reflns_used 6787
_cell_measurement_temperature 123.1
_cell_measurement_theta_max 27.5
_cell_measurement_theta_min 3.2
_cell_volume 2354.4(8)
_computing_cell_refinement CrystalClear
_computing_data_collection CrystalClear
_computing_data_reduction CrystalStructure
_computing_publication_material 'CrystalStructure 3.8'
_computing_structure_refinement SHELXL
_computing_structure_solution SIR97
_diffrn_ambient_temperature 123.1
_diffrn_detector_area_resol_mean 7.31
_diffrn_measured_fraction_theta_full 0.956
_diffrn_measured_fraction_theta_max 0.956
_diffrn_measurement_device_type 'Rigaku Saturn'
_diffrn_measurement_method \w
_diffrn_radiation_type 'Mo K\a'
_diffrn_radiation_wavelength 0.71070
_diffrn_reflns_av_R_equivalents 0.086
_diffrn_reflns_limit_h_max 24
_diffrn_reflns_limit_h_min -24
_diffrn_reflns_limit_k_max 7
_diffrn_reflns_limit_k_min -8
_diffrn_reflns_limit_l_max 26
_diffrn_reflns_limit_l_min -25
_diffrn_reflns_number 17608
_diffrn_reflns_theta_full 27.48
_diffrn_reflns_theta_max 27.48
_exptl_absorpt_coefficient_mu 6.183
_exptl_absorpt_correction_T_max 0.290
_exptl_absorpt_correction_T_min 0.192
_exptl_absorpt_correction_type multi-scan
_exptl_absorpt_process_details 'Jacobson, R. (1998) Private communication'
_exptl_crystal_colour yellow
_exptl_crystal_density_diffrn 1.776
_exptl_crystal_description prism
_exptl_crystal_F_000 1232.00
_exptl_crystal_size_max 0.20
_exptl_crystal_size_mid 0.20
_exptl_crystal_size_min 0.20
_refine_diff_density_max 2.32
_refine_diff_density_min -2.17
_refine_ls_extinction_method none
_refine_ls_goodness_of_fit_ref 1.100
_refine_ls_hydrogen_treatment refall
_refine_ls_number_parameters 272
_refine_ls_number_reflns 5159
_refine_ls_R_factor_gt 0.0495
_refine_ls_shift/su_max 0.0010
_refine_ls_structure_factor_coef Fsqd
_refine_ls_weighting_details 'w = 1/[\s^2^(Fo^2^)+(0.0702P)^2^+6.1928P] where P=(Fo^2^+2Fc^2^)/3'
_refine_ls_weighting_scheme calc
_refine_ls_wR_factor_ref 0.1314
_reflns_number_gt 4587
_reflns_number_total 5159
_reflns_threshold_expression F^2^>2.0\s(F^2^)
_cod_data_source_file ja1092375_si_005.cif
_cod_data_source_block 3d-Pt
_cod_original_cell_volume 2354.4(9)
_cod_original_formula_sum 'C24 H29 Cl2 N O2 Pt '
_cod_database_code 4105627

loop_
_symmetry_equiv_pos_site_id
_symmetry_equiv_pos_as_xyz
1 +X,+Y,+Z
2 1/2-X,1/2+Y,-Z
3 -X,-Y,-Z
4 1/2+X,1/2-Y,+Z

loop_
_atom_site_label
_atom_site_type_symbol
_atom_site_fract_x
_atom_site_fract_y
_atom_site_fract_z
_atom_site_U_iso_or_equiv
_atom_site_adp_type
_atom_site_occupancy
_atom_site_symmetry_multiplicity
_atom_site_calc_flag
_atom_site_refinement_flags
Pt(1) Pt 0.303951(14) 0.34155(3) 0.343256(13) 0.02097(11) Uani 1.00 1 d .
Cl(1) Cl 0.42881(9) 0.4433(2) 0.36793(9) 0.0266(3) Uani 1.00 1 d .
Cl(2) Cl 0.18409(10) 0.2223(3) 0.32768(10) 0.0368(4) Uani 1.00 1 d .
O(1) O 0.1161(3) 0.3469(7) 0.0230(3) 0.0372(12) Uani 1.00 1 d .
O(2) O 0.1319(4) 0.4647(8) -0.0744(3) 0.066(2) Uani 1.00 1 d .
N(1) N 0.3487(2) 0.2348(7) 0.4494(2) 0.0194(9) Uani 1.00 1 d .
C(1) C 0.1626(4) 0.5038(11) 0.0703(3) 0.0358(16) Uani 1.00 1 d .
C(2) C 0.1263(4) 0.6143(11) 0.1016(4) 0.0334(15) Uani 1.00 1 d .
C(3) C 0.1638(4) 0.7599(10) 0.1623(4) 0.0345(15) Uani 1.00 1 d .
C(4) C 0.1904(4) 0.6590(9) 0.2378(4) 0.0313(15) Uani 1.00 1 d .
C(5) C 0.2628(4) 0.5388(9) 0.2508(3) 0.0257(13) Uani 1.00 1 d .
C(6) C 0.2606(4) 0.3490(8) 0.2255(3) 0.0262(14) Uani 1.00 1 d .
C(7) C 0.3186(4) 0.2794(12) 0.1972(4) 0.0374(16) Uani 1.00 1 d .
C(8) C 0.2857(5) 0.2995(13) 0.1134(4) 0.0416(18) Uani 1.00 1 d .
C(9) C 0.2466(4) 0.4960(12) 0.0838(4) 0.0399(17) Uani 1.00 1 d .
C(10) C 0.1073(5) 0.3403(10) -0.0451(4) 0.0372(18) Uani 1.00 1 d .
C(11) C 0.0678(4) 0.1609(10) -0.0829(4) 0.0339(16) Uani 1.00 1 d .
C(12) C 0.0561(4) -0.0019(11) -0.0479(4) 0.0364(16) Uani 1.00 1 d .
C(13) C 0.0186(5) -0.1658(11) -0.0846(4) 0.0415(19) Uani 1.00 1 d .
C(14) C -0.0101(4) -0.1689(12) -0.1604(5) 0.0422(19) Uani 1.00 1 d .
C(15) C 0.0021(5) -0.0140(13) -0.1979(4) 0.047(2) Uani 1.00 1 d .
C(16) C 0.0394(5) 0.1525(11) -0.1605(4) 0.045(2) Uani 1.00 1 d .
C(17) C 0.3838(3) 0.0584(9) 0.4643(3) 0.0252(13) Uani 1.00 1 d .
C(18) C 0.4214(4) -0.0087(9) 0.5353(3) 0.0275(13) Uani 1.00 1 d .
C(19) C 0.4249(4) 0.1054(10) 0.5934(3) 0.0283(13) Uani 1.00 1 d .
C(20) C 0.3855(4) 0.2851(10) 0.5762(3) 0.0277(13) Uani 1.00 1 d .
C(21) C 0.3799(4) -0.0659(9) 0.4009(3) 0.0268(13) Uani 1.00 1 d .
C(22) C 0.3474(4) 0.3464(8) 0.5051(3) 0.0253(13) Uani 1.00 1 d .
C(23) C 0.4704(4) 0.0452(12) 0.6717(3) 0.0396(17) Uani 1.00 1 d .
C(24) C 0.3034(4) 0.5348(10) 0.4851(4) 0.0350(15) Uani 1.00 1 d .
H(1) H 0.0716 0.5988 0.0837 0.040 Uiso 1.00 1 c R
H(2) H 0.1264 0.8662 0.1581 0.041 Uiso 1.00 1 c R
H(3) H 0.2093 0.8202 0.1580 0.041 Uiso 1.00 1 c R
H(4) H 0.2022 0.7596 0.2765 0.038 Uiso 1.00 1 c R
H(5) H 0.1487 0.5721 0.2385 0.038 Uiso 1.00 1 c R
H(6) H 0.3054 0.6196 0.2475 0.031 Uiso 1.00 1 c R
H(7) H 0.2071 0.2940 0.1989 0.031 Uiso 1.00 1 c R
H(8) H 0.3318 0.1398 0.2111 0.045 Uiso 1.00 1 c R
H(9) H 0.3668 0.3580 0.2200 0.045 Uiso 1.00 1 c R
H(10) H 0.3287 0.2808 0.0983 0.050 Uiso 1.00 1 c R
H(11) H 0.2475 0.1927 0.0909 0.050 Uiso 1.00 1 c R
H(12) H 0.2749 0.6011 0.1189 0.048 Uiso 1.00 1 c R
H(13) H 0.2509 0.5240 0.0374 0.048 Uiso 1.00 1 c R
H(14) H 0.0748 0.0005 0.0038 0.044 Uiso 1.00 1 c R
H(15) H 0.0120 -0.2765 -0.0589 0.050 Uiso 1.00 1 c R
H(16) H -0.0385 -0.2804 -0.1865 0.051 Uiso 1.00 1 c R
H(17) H -0.0151 -0.0213 -0.2494 0.056 Uiso 1.00 1 c R
H(18) H 0.0464 0.2622 -0.1864 0.054 Uiso 1.00 1 c R
H(19) H 0.4453 -0.1350 0.5443 0.033 Uiso 1.00 1 c R
H(20) H 0.3851 0.3665 0.6143 0.033 Uiso 1.00 1 c R
H(21) H 0.3338 -0.1507 0.3846 0.032 Uiso 1.00 1 c R
H(22) H 0.4267 -0.1477 0.4161 0.032 Uiso 1.00 1 c R
H(23) H 0.3766 0.0201 0.3607 0.032 Uiso 1.00 1 c R
H(24) H 0.4371 -0.0319 0.6882 0.048 Uiso 1.00 1 c R
H(25) H 0.4888 0.1631 0.7021 0.048 Uiso 1.00 1 c R
H(26) H 0.5151 -0.0348 0.6757 0.048 Uiso 1.00 1 c R
H(27) H 0.3381 0.6412 0.4845 0.042 Uiso 1.00 1 c R
H(28) H 0.2826 0.5652 0.5210 0.042 Uiso 1.00 1 c R
H(29) H 0.2604 0.5223 0.4366 0.042 Uiso 1.00 1 c R

loop_
_atom_site_aniso_label
_atom_site_aniso_U_11
_atom_site_aniso_U_22
_atom_site_aniso_U_33
_atom_site_aniso_U_12
_atom_site_aniso_U_13
_atom_site_aniso_U_23
Pt(1) 0.02157(17) 0.02241(16) 0.01842(16) -0.00184(8) 0.00786(12) -0.00016(8)
Cl(1) 0.0236(7) 0.0254(7) 0.0300(7) -0.0012(5) 0.0104(6) -0.0007(5)
Cl(2) 0.0248(8) 0.0545(10) 0.0269(8) -0.0102(7) 0.0066(6) 0.0076(7)
O(1) 0.036(3) 0.051(3) 0.024(2) -0.003(2) 0.012(2) -0.003(2)
O(2) 0.107(6) 0.043(3) 0.039(3) -0.027(3) 0.022(3) 0.005(2)
N(1) 0.016(2) 0.022(2) 0.018(2) -0.0023(19) 0.005(2) -0.0043(19)
C(1) 0.036(4) 0.044(4) 0.025(3) 0.000(3) 0.010(3) 0.004(2)
C(2) 0.027(3) 0.041(3) 0.028(3) 0.004(2) 0.008(3) 0.005(2)
C(3) 0.032(3) 0.032(3) 0.040(4) 0.007(2) 0.015(3) 0.006(3)
C(4) 0.033(4) 0.029(3) 0.031(3) 0.001(2) 0.012(3) -0.005(2)
C(5) 0.033(3) 0.031(3) 0.017(2) 0.001(2) 0.014(2) 0.001(2)
C(6) 0.030(3) 0.029(3) 0.017(3) 0.007(2) 0.008(2) 0.003(2)
C(7) 0.034(4) 0.044(4) 0.036(3) 0.014(3) 0.016(3) 0.003(3)
C(8) 0.040(4) 0.064(5) 0.021(3) 0.007(3) 0.012(3) -0.007(3)
C(9) 0.036(4) 0.065(5) 0.024(3) 0.001(3) 0.018(3) 0.005(3)
C(10) 0.033(4) 0.036(4) 0.030(4) 0.007(2) 0.001(3) 0.009(2)
C(11) 0.030(3) 0.037(4) 0.034(4) 0.006(2) 0.012(3) 0.005(2)
C(12) 0.041(4) 0.044(4) 0.029(3) 0.002(3) 0.019(3) 0.002(3)
C(13) 0.046(5) 0.039(4) 0.037(4) 0.005(3) 0.014(4) 0.005(3)
C(14) 0.028(4) 0.053(5) 0.043(4) 0.004(3) 0.012(3) -0.009(3)
C(15) 0.040(4) 0.064(5) 0.024(3) 0.006(3) 0.000(3) -0.007(3)
C(16) 0.049(5) 0.051(5) 0.032(4) 0.007(3) 0.015(4) 0.013(3)
C(17) 0.024(3) 0.025(3) 0.024(3) -0.009(2) 0.007(2) -0.006(2)
C(18) 0.030(3) 0.025(3) 0.028(3) 0.000(2) 0.013(2) 0.004(2)
C(19) 0.024(3) 0.032(3) 0.023(3) -0.003(2) 0.003(2) 0.001(2)
C(20) 0.027(3) 0.028(3) 0.031(3) -0.008(2) 0.014(2) -0.006(2)
C(21) 0.037(3) 0.021(3) 0.022(3) 0.004(2) 0.012(2) -0.000(2)
C(22) 0.030(3) 0.025(3) 0.024(3) -0.004(2) 0.014(2) -0.003(2)
C(23) 0.039(4) 0.058(5) 0.019(3) 0.004(3) 0.008(3) 0.005(3)
C(24) 0.045(4) 0.030(3) 0.031(3) 0.003(3) 0.017(3) -0.004(2)

loop_
_atom_type_symbol
_atom_type_description
_atom_type_scat_dispersion_real
_atom_type_scat_dispersion_imag
_atom_type_scat_source
C C 0.003 0.002
;
International Tables for Crystallography
(1992, Vol. C, Tables 4.2.6.8 and 6.1.1.4)
;
H H 0.000 0.000
;
International Tables for Crystallography
(1992, Vol. C, Table 6.1.1.4)
;
N N 0.006 0.003
;
International Tables for Crystallography
(1992, Vol. C, Tables 4.2.6.8 and 6.1.1.4)
;
O O 0.011 0.006
;
International Tables for Crystallography
(1992, Vol. C, Tables 4.2.6.8 and 6.1.1.4)
;
Cl Cl 0.148 0.159
;
International Tables for Crystallography
(1992, Vol. C, Tables 4.2.6.8 and 6.1.1.4)
;
Pt Pt -1.703 8.390
;
International Tables for Crystallography
(1992, Vol. C, Tables 4.2.6.8 and 6.1.1.4)
;

loop_
_geom_angle_atom_site_label_1
_geom_angle_atom_site_label_2
_geom_angle_atom_site_label_3
_geom_angle
_geom_angle_publ_flag
Cl(1) Pt(1) Cl(2) 174.90(6) yes
Cl(1) Pt(1) N(1) 86.73(15) yes
Cl(1) Pt(1) C(5) 88.1(2) yes
Cl(1) Pt(1) C(6) 96.5(2) yes
Cl(2) Pt(1) N(1) 88.38(16) yes
Cl(2) Pt(1) C(5) 97.0(2) yes
Cl(2) Pt(1) C(6) 87.6(2) yes
N(1) Pt(1) C(5) 162.1(2) yes
N(1) Pt(1) C(6) 160.7(2) yes
C(5) Pt(1) C(6) 37.2(2) yes
C(1) O(1) C(10) 119.2(6) yes
Pt(1) N(1) C(17) 119.6(4) yes
Pt(1) N(1) C(22) 121.0(3) yes
C(17) N(1) C(22) 119.3(5) yes
O(1) C(1) C(2) 115.4(7) yes
O(1) C(1) C(9) 113.6(7) yes
C(2) C(1) C(9) 130.4(6) yes
C(1) C(2) C(3) 126.3(7) yes
C(2) C(3) C(4) 111.0(6) yes
C(3) C(4) C(5) 107.7(7) yes
Pt(1) C(5) C(4) 117.0(5) yes
Pt(1) C(5) C(6) 71.6(3) yes
C(4) C(5) C(6) 123.4(5) yes
Pt(1) C(6) C(5) 71.2(3) yes
Pt(1) C(6) C(7) 114.0(4) yes
C(5) C(6) C(7) 121.1(7) yes
C(6) C(7) C(8) 111.3(6) yes
C(7) C(8) C(9) 114.5(7) yes
C(1) C(9) C(8) 114.1(7) yes
O(1) C(10) O(2) 124.8(6) yes
O(1) C(10) C(11) 112.7(7) yes
O(2) C(10) C(11) 122.3(8) yes
C(10) C(11) C(12) 123.8(7) yes
C(10) C(11) C(16) 118.7(7) yes
C(12) C(11) C(16) 117.5(6) yes
C(11) C(12) C(13) 122.4(7) yes
C(12) C(13) C(14) 119.0(8) yes
C(13) C(14) C(15) 121.1(7) yes
C(14) C(15) C(16) 119.5(8) yes
C(11) C(16) C(15) 120.4(8) yes
N(1) C(17) C(18) 121.2(6) yes
N(1) C(17) C(21) 117.7(5) yes
C(18) C(17) C(21) 121.1(5) yes
C(17) C(18) C(19) 121.0(6) yes
C(18) C(19) C(20) 116.6(6) yes
C(18) C(19) C(23) 122.7(6) yes
C(20) C(19) C(23) 120.7(6) yes
C(19) C(20) C(22) 121.2(7) yes
N(1) C(22) C(20) 120.6(5) yes
N(1) C(22) C(24) 117.1(5) yes
C(20) C(22) C(24) 122.3(7) yes
C(1) C(2) H(1) 116.9 no
C(3) C(2) H(1) 116.9 no
C(2) C(3) H(2) 109.4 no
C(2) C(3) H(3) 109.4 no
C(4) C(3) H(2) 109.4 no
C(4) C(3) H(3) 109.4 no
H(2) C(3) H(3) 108.0 no
C(3) C(4) H(4) 110.2 no
C(3) C(4) H(5) 110.2 no
C(5) C(4) H(4) 110.2 no
C(5) C(4) H(5) 110.2 no
H(4) C(4) H(5) 108.5 no
Pt(1) C(5) H(6) 112.9 no
C(4) C(5) H(6) 112.9 no
C(6) C(5) H(6) 112.8 no
Pt(1) C(6) H(7) 114.5 no
C(5) C(6) H(7) 114.5 no
C(7) C(6) H(7) 114.5 no
C(6) C(7) H(8) 109.4 no
C(6) C(7) H(9) 109.4 no
C(8) C(7) H(8) 109.4 no
C(8) C(7) H(9) 109.4 no
H(8) C(7) H(9) 108.0 no
C(7) C(8) H(10) 108.6 no
C(7) C(8) H(11) 108.6 no
C(9) C(8) H(10) 108.6 no
C(9) C(8) H(11) 108.6 no
H(10) C(8) H(11) 107.6 no
C(1) C(9) H(12) 108.7 no
C(1) C(9) H(13) 108.7 no
C(8) C(9) H(12) 108.7 no
C(8) C(9) H(13) 108.7 no
H(12) C(9) H(13) 107.6 no
C(11) C(12) H(14) 118.8 no
C(13) C(12) H(14) 118.8 no
C(12) C(13) H(15) 120.5 no
C(14) C(13) H(15) 120.5 no
C(13) C(14) H(16) 119.4 no
C(15) C(14) H(16) 119.4 no
C(14) C(15) H(17) 120.3 no
C(16) C(15) H(17) 120.3 no
C(11) C(16) H(18) 119.8 no
C(15) C(16) H(18) 119.8 no
C(17) C(18) H(19) 119.5 no
C(19) C(18) H(19) 119.5 no
C(19) C(20) H(20) 119.4 no
C(22) C(20) H(20) 119.4 no
C(17) C(21) H(21) 109.5 no
C(17) C(21) H(22) 109.5 no
C(17) C(21) H(23) 109.5 no
H(21) C(21) H(22) 109.5 no
H(21) C(21) H(23) 109.5 no
H(22) C(21) H(23) 109.5 no
C(19) C(23) H(24) 109.5 no
C(19) C(23) H(25) 109.5 no
C(19) C(23) H(26) 109.5 no
H(24) C(23) H(25) 109.5 no
H(24) C(23) H(26) 109.5 no
H(25) C(23) H(26) 109.5 no
C(22) C(24) H(27) 109.5 no
C(22) C(24) H(28) 109.5 no
C(22) C(24) H(29) 109.5 no
H(27) C(24) H(28) 109.5 no
H(27) C(24) H(29) 109.5 no
H(28) C(24) H(29) 109.5 no

loop_
_geom_bond_atom_site_label_1
_geom_bond_atom_site_label_2
_geom_bond_distance
_geom_bond_publ_flag
Pt(1) Cl(1) 2.3083(17) yes
Pt(1) Cl(2) 2.3035(19) yes
Pt(1) N(1) 2.076(5) yes
Pt(1) C(5) 2.160(6) yes
Pt(1) C(6) 2.165(7) yes
O(1) C(1) 1.455(8) yes
O(1) C(10) 1.314(11) yes
O(2) C(10) 1.229(12) yes
N(1) C(17) 1.341(8) yes
N(1) C(22) 1.363(9) yes
C(1) C(2) 1.341(13) yes
C(1) C(9) 1.497(12) yes
C(2) C(3) 1.500(10) yes
C(3) C(4) 1.549(10) yes
C(4) C(5) 1.522(10) yes
C(5) C(6) 1.379(9) yes
C(6) C(7) 1.509(13) yes
C(7) C(8) 1.544(11) yes
C(8) C(9) 1.521(11) yes
C(10) C(11) 1.464(9) yes
C(11) C(12) 1.379(11) yes
C(11) C(16) 1.428(12) yes
C(12) C(13) 1.360(10) yes
C(13) C(14) 1.393(13) yes
C(14) C(15) 1.370(13) yes
C(15) C(16) 1.379(11) yes
C(17) C(18) 1.383(8) yes
C(17) C(21) 1.509(10) yes
C(18) C(19) 1.383(10) yes
C(19) C(20) 1.395(9) yes
C(19) C(23) 1.505(9) yes
C(20) C(22) 1.373(9) yes
C(22) C(24) 1.487(9) yes
C(2) H(1) 0.950 no
C(3) H(2) 0.990 no
C(3) H(3) 0.990 no
C(4) H(4) 0.990 no
C(4) H(5) 0.990 no
C(5) H(6) 1.000 no
C(6) H(7) 1.000 no
C(7) H(8) 0.990 no
C(7) H(9) 0.990 no
C(8) H(10) 0.990 no
C(8) H(11) 0.990 no
C(9) H(12) 0.990 no
C(9) H(13) 0.990 no
C(12) H(14) 0.950 no
C(13) H(15) 0.950 no
C(14) H(16) 0.950 no
C(15) H(17) 0.950 no
C(16) H(18) 0.950 no
C(18) H(19) 0.950 no
C(20) H(20) 0.950 no
C(21) H(21) 0.980 no
C(21) H(22) 0.980 no
C(21) H(23) 0.980 no
C(23) H(24) 0.980 no
C(23) H(25) 0.980 no
C(23) H(26) 0.980 no
C(24) H(27) 0.980 no
C(24) H(28) 0.980 no
C(24) H(29) 0.980 no

loop_
_geom_contact_atom_site_label_1
_geom_contact_atom_site_label_2
_geom_contact_distance
_geom_contact_site_symmetry_2
Cl(1) C(21) 3.593(6) 1_565
O(1) C(13) 3.493(13) 3_555
O(2) C(8) 3.040(12) 2_555
O(2) C(13) 3.250(11) 1_565
O(2) C(14) 3.538(10) 1_565
C(8) O(2) 3.040(12) 2_545
C(12) C(12) 3.416(14) 3_555
C(13) O(1) 3.493(13) 3_555
C(13) O(2) 3.250(11) 1_545
C(14) O(2) 3.538(10) 1_545
C(18) C(21) 3.465(10) 3_656
C(21) Cl(1) 3.593(6) 1_545
C(21) C(18) 3.465(10) 3_656
Pt(1) H(21) 3.535 1_565
Cl(1) H(17) 3.423 2_555
Cl(1) H(19) 3.109 3_656
Cl(1) H(21) 3.383 1_565
Cl(1) H(22) 2.946 1_565
Cl(1) H(26) 3.220 3_656
Cl(2) H(4) 3.368 1_545
Cl(2) H(16) 3.048 3_555
Cl(2) H(17) 3.219 3_555
Cl(2) H(20) 3.194 2_546
Cl(2) H(24) 2.744 2_556
Cl(2) H(28) 3.040 2_546
O(1) H(1) 3.316 3_565
O(1) H(15) 3.228 1_565
O(1) H(15) 2.846 3_555
O(2) H(8) 3.328 2_555
O(2) H(10) 2.385 2_555
O(2) H(11) 2.890 2_555
O(2) H(12) 3.366 2_545
O(2) H(15) 2.988 1_565
O(2) H(16) 3.524 1_565
N(1) H(28) 3.017 2_546
C(1) H(15) 3.306 1_565
C(1) H(15) 3.568 3_555
C(2) H(14) 3.179 1_565
C(2) H(15) 3.140 1_565
C(2) H(15) 3.312 3_555
C(3) H(14) 3.350 1_565
C(4) H(21) 3.329 1_565
C(4) H(24) 3.571 2_556
C(5) H(21) 3.240 1_565
C(7) H(26) 3.534 3_656
C(8) H(13) 3.388 2_545
C(10) H(1) 3.168 3_565
C(10) H(10) 3.556 2_555
C(10) H(12) 3.550 2_545
C(10) H(13) 3.391 2_545
C(10) H(15) 3.111 1_565
C(11) H(1) 3.097 3_565
C(11) H(2) 3.345 3_565
C(11) H(10) 3.331 2_545
C(11) H(12) 3.371 2_545
C(11) H(13) 3.295 2_545
C(12) H(1) 3.519 3_565
C(12) H(2) 3.361 3_565
C(12) H(10) 3.135 2_545
C(12) H(13) 3.577 2_545
C(12) H(14) 2.963 3_555
C(12) H(15) 3.491 3_555
C(13) H(1) 3.498 1_545
C(13) H(1) 3.402 3_555
C(13) H(2) 3.234 3_565
C(13) H(10) 3.039 2_545
C(13) H(14) 3.075 3_555
C(14) H(2) 3.026 3_565
C(14) H(7) 3.579 3_555
C(14) H(9) 3.401 2_545
C(14) H(10) 3.142 2_545
C(14) H(24) 3.449 4_444
C(15) H(2) 3.034 3_565
C(15) H(9) 2.835 2_545
C(15) H(10) 3.294 2_545
C(15) H(25) 3.062 4_454
C(16) H(1) 3.520 3_565
C(16) H(2) 3.163 3_565
C(16) H(9) 3.220 2_545
C(16) H(10) 3.398 2_545
C(16) H(12) 3.272 2_545
C(16) H(25) 2.819 4_454
C(17) H(19) 3.353 3_656
C(17) H(22) 3.437 3_656
C(17) H(27) 3.037 1_545
C(17) H(28) 3.286 2_546
C(18) H(22) 2.828 3_656
C(18) H(23) 3.509 3_656
C(18) H(27) 2.799 1_545
C(18) H(28) 3.577 2_546
C(19) H(22) 2.910 3_656
C(19) H(23) 3.578 3_656
C(19) H(29) 3.347 2_546
C(20) H(17) 3.599 4_556
C(20) H(28) 3.314 2_546
C(20) H(29) 3.206 2_546
C(21) H(4) 3.458 1_545
C(21) H(6) 3.531 1_545
C(21) H(19) 3.313 3_656
C(21) H(26) 3.061 3_656
C(21) H(27) 2.923 1_545
C(22) H(28) 2.982 2_546
C(22) H(29) 3.520 2_546
C(23) H(5) 3.439 2_546
C(23) H(16) 3.442 4_546
C(23) H(17) 3.562 4_556
C(23) H(18) 2.920 4_556
C(23) H(22) 3.209 3_656
C(23) H(23) 3.254 3_656
C(24) H(19) 3.314 1_565
C(24) H(21) 3.159 1_565
C(24) H(28) 3.557 2_546
H(1) O(1) 3.316 3_565
H(1) C(10) 3.168 3_565
H(1) C(11) 3.097 3_565
H(1) C(12) 3.519 3_565
H(1) C(13) 3.498 1_565
H(1) C(13) 3.402 3_555
H(1) C(16) 3.520 3_565
H(1) H(1) 3.591 3_565
H(1) H(14) 3.181 1_565
H(1) H(15) 2.748 1_565
H(1) H(15) 2.622 3_555
H(1) H(16) 3.232 3_555
H(2) C(11) 3.345 3_565
H(2) C(12) 3.361 3_565
H(2) C(13) 3.234 3_565
H(2) C(14) 3.026 3_565
H(2) C(15) 3.034 3_565
H(2) C(16) 3.163 3_565
H(2) H(7) 3.223 1_565
H(2) H(14) 2.988 1_565
H(2) H(16) 3.434 3_565
H(2) H(17) 3.491 3_565
H(3) H(7) 3.325 1_565
H(3) H(8) 3.025 1_565
H(3) H(11) 3.092 1_565
H(3) H(14) 3.321 1_565
H(4) Cl(2) 3.368 1_565
H(4) C(21) 3.458 1_565
H(4) H(20) 3.340 2_556
H(4) H(21) 2.606 1_565
H(4) H(23) 3.496 1_565
H(4) H(24) 3.597 2_556
H(5) C(23) 3.439 2_556
H(5) H(16) 2.746 3_555
H(5) H(18) 3.572 3_565
H(5) H(24) 2.708 2_556
H(5) H(25) 3.348 2_556
H(6) C(21) 3.531 1_565
H(6) H(21) 3.021 1_565
H(6) H(22) 3.578 1_565
H(6) H(23) 3.441 1_565
H(7) C(14) 3.579 3_555
H(7) H(2) 3.223 1_545
H(7) H(3) 3.325 1_545
H(7) H(16) 3.096 3_555
H(8) O(2) 3.328 2_545
H(8) H(3) 3.025 1_545
H(8) H(26) 2.930 3_656
H(9) C(14) 3.401 2_555
H(9) C(15) 2.835 2_555
H(9) C(16) 3.220 2_555
H(9) H(17) 2.741 2_555
H(9) H(18) 3.408 2_555
H(9) H(26) 3.209 3_656
H(10) O(2) 2.385 2_545
H(10) C(10) 3.556 2_545
H(10) C(11) 3.331 2_555
H(10) C(12) 3.135 2_555
H(10) C(13) 3.039 2_555
H(10) C(14) 3.142 2_555
H(10) C(15) 3.294 2_555
H(10) C(16) 3.398 2_555
H(10) H(13) 3.059 2_545
H(10) H(14) 3.598 2_555
H(10) H(15) 3.447 2_555
H(11) O(2) 2.890 2_545
H(11) H(3) 3.092 1_545
H(11) H(13) 2.843 2_545
H(12) O(2) 3.366 2_555
H(12) C(10) 3.550 2_555
H(12) C(11) 3.371 2_555
H(12) C(16) 3.272 2_555
H(12) H(18) 3.262 2_555
H(13) C(8) 3.388 2_555
H(13) C(10) 3.391 2_555
H(13) C(11) 3.295 2_555
H(13) C(12) 3.577 2_555
H(13) H(10) 3.059 2_555
H(13) H(11) 2.843 2_555
H(14) C(2) 3.179 1_545
H(14) C(3) 3.350 1_545
H(14) C(12) 2.963 3_555
H(14) C(13) 3.075 3_555
H(14) H(1) 3.181 1_545
H(14) H(2) 2.988 1_545
H(14) H(3) 3.321 1_545
H(14) H(10) 3.598 2_545
H(14) H(14) 2.773 3_555
H(14) H(15) 2.996 3_555
H(15) O(1) 3.228 1_545
H(15) O(1) 2.846 3_555
H(15) O(2) 2.988 1_545
H(15) C(1) 3.306 1_545
H(15) C(1) 3.568 3_555
H(15) C(2) 3.140 1_545
H(15) C(2) 3.312 3_555
H(15) C(10) 3.111 1_545
H(15) C(12) 3.491 3_555
H(15) H(1) 2.748 1_545
H(15) H(1) 2.622 3_555
H(15) H(10) 3.447 2_545
H(15) H(14) 2.996 3_555
H(16) Cl(2) 3.048 3_555
H(16) O(2) 3.524 1_545
H(16) C(23) 3.442 4_444
H(16) H(1) 3.232 3_555
H(16) H(2) 3.434 3_565
H(16) H(5) 2.746 3_555
H(16) H(7) 3.096 3_555
H(16) H(18) 3.495 1_545
H(16) H(24) 2.692 4_444
H(16) H(26) 3.563 4_444
H(17) Cl(1) 3.423 2_545
H(17) Cl(2) 3.219 3_555
H(17) C(20) 3.599 4_454
H(17) C(23) 3.562 4_454
H(17) H(2) 3.491 3_565
H(17) H(9) 2.741 2_545
H(17) H(20) 2.808 4_454
H(17) H(24) 3.263 4_444
H(17) H(25) 2.633 4_454
H(17) H(26) 3.523 4_444
H(18) C(23) 2.920 4_454
H(18) H(5) 3.572 3_565
H(18) H(9) 3.408 2_545
H(18) H(12) 3.262 2_545
H(18) H(16) 3.495 1_565
H(18) H(24) 3.107 4_454
H(18) H(25) 2.110 4_454
H(18) H(26) 3.184 4_454
H(19) Cl(1) 3.109 3_656
H(19) C(17) 3.353 3_656
H(19) C(21) 3.313 3_656
H(19) C(24) 3.314 1_545
H(19) H(22) 2.928 3_656
H(19) H(23) 3.201 3_656
H(19) H(27) 2.415 1_545
H(19) H(28) 3.555 1_545
H(20) Cl(2) 3.194 2_556
H(20) H(4) 3.340 2_546
H(20) H(17) 2.808 4_556
H(20) H(29) 3.426 2_546
H(21) Pt(1) 3.535 1_545
H(21) Cl(1) 3.383 1_545
H(21) C(4) 3.329 1_545
H(21) C(5) 3.240 1_545
H(21) C(24) 3.159 1_545
H(21) H(4) 2.606 1_545
H(21) H(6) 3.021 1_545
H(21) H(27) 2.435 1_545
H(21) H(29) 3.030 1_545
H(22) Cl(1) 2.946 1_545
H(22) C(17) 3.437 3_656
H(22) C(18) 2.828 3_656
H(22) C(19) 2.910 3_656
H(22) C(23) 3.209 3_656
H(22) H(6) 3.578 1_545
H(22) H(19) 2.928 3_656
H(22) H(25) 3.384 3_656
H(22) H(26) 2.808 3_656
H(22) H(27) 2.950 1_545
H(23) C(18) 3.509 3_656
H(23) C(19) 3.578 3_656
H(23) C(23) 3.254 3_656
H(23) H(4) 3.496 1_545
H(23) H(6) 3.441 1_545
H(23) H(19) 3.201 3_656
H(23) H(25) 3.513 3_656
H(23) H(26) 2.451 3_656
H(24) Cl(2) 2.744 2_546
H(24) C(4) 3.571 2_546
H(24) C(14) 3.449 4_546
H(24) H(4) 3.597 2_546
H(24) H(5) 2.708 2_546
H(24) H(16) 2.692 4_546
H(24) H(17) 3.263 4_546
H(24) H(18) 3.107 4_556
H(24) H(29) 3.546 2_546
H(25) C(15) 3.062 4_556
H(25) C(16) 2.819 4_556
H(25) H(5) 3.348 2_546
H(25) H(17) 2.633 4_556
H(25) H(18) 2.110 4_556
H(25) H(22) 3.384 3_656
H(25) H(23) 3.513 3_656
H(26) Cl(1) 3.220 3_656
H(26) C(7) 3.534 3_656
H(26) C(21) 3.061 3_656
H(26) H(8) 2.930 3_656
H(26) H(9) 3.209 3_656
H(26) H(16) 3.563 4_546
H(26) H(17) 3.523 4_546
H(26) H(18) 3.184 4_556
H(26) H(22) 2.808 3_656
H(26) H(23) 2.451 3_656
H(27) C(17) 3.037 1_565
H(27) C(18) 2.799 1_565
H(27) C(21) 2.923 1_565
H(27) H(19) 2.415 1_565
H(27) H(21) 2.435 1_565
H(27) H(22) 2.950 1_565
H(28) Cl(2) 3.040 2_556
H(28) N(1) 3.017 2_556
H(28) C(17) 3.286 2_556
H(28) C(18) 3.577 2_556
H(28) C(20) 3.314 2_556
H(28) C(22) 2.982 2_556
H(28) C(24) 3.557 2_556
H(28) H(19) 3.555 1_565
H(28) H(28) 3.589 2_546
H(28) H(28) 3.589 2_556
H(28) H(29) 3.406 2_556
H(29) C(19) 3.347 2_556
H(29) C(20) 3.206 2_556
H(29) C(22) 3.520 2_556
H(29) H(20) 3.426 2_556
H(29) H(21) 3.030 1_565
H(29) H(24) 3.546 2_556
H(29) H(28) 3.406 2_546

loop_
_geom_torsion_atom_site_label_1
_geom_torsion_atom_site_label_2
_geom_torsion_atom_site_label_3
_geom_torsion_atom_site_label_4
_geom_torsion
Cl(1) Pt(1) N(1) C(17) -82.0(4)
Cl(1) Pt(1) N(1) C(22) 93.7(5)
Cl(1) Pt(1) C(5) C(4) -137.8(4)
Cl(1) Pt(1) C(5) C(6) 103.4(4)
Cl(1) Pt(1) C(6) C(5) -78.2(4)
Cl(1) Pt(1) C(6) C(7) 38.4(5)
Cl(2) Pt(1) N(1) C(17) 96.5(4)
Cl(2) Pt(1) N(1) C(22) -87.7(5)
Cl(2) Pt(1) C(5) C(4) 42.1(4)
Cl(2) Pt(1) C(5) C(6) -76.7(4)
Cl(2) Pt(1) C(6) C(5) 104.8(4)
Cl(2) Pt(1) C(6) C(7) -138.7(5)
N(1) Pt(1) C(5) C(4) -64.5(10)
N(1) Pt(1) C(5) C(6) 176.7(7)
C(5) Pt(1) N(1) C(17) -155.6(8)
C(5) Pt(1) N(1) C(22) 20.2(11)
N(1) Pt(1) C(6) C(5) -176.9(6)
N(1) Pt(1) C(6) C(7) -60.4(10)
C(6) Pt(1) N(1) C(17) 18.3(11)
C(6) Pt(1) N(1) C(22) -165.9(8)
C(5) Pt(1) C(6) C(7) 116.5(7)
C(6) Pt(1) C(5) C(4) 118.8(6)
C(1) O(1) C(10) O(2) -4.5(12)
C(1) O(1) C(10) C(11) 172.4(6)
C(10) O(1) C(1) C(2) 123.8(8)
C(10) O(1) C(1) C(9) -64.5(8)
Pt(1) N(1) C(17) C(18) 173.2(5)
Pt(1) N(1) C(17) C(21) -7.7(8)
Pt(1) N(1) C(22) C(20) -171.9(5)
Pt(1) N(1) C(22) C(24) 8.1(9)
C(17) N(1) C(22) C(20) 3.9(10)
C(17) N(1) C(22) C(24) -176.2(6)
C(22) N(1) C(17) C(18) -2.7(10)
C(22) N(1) C(17) C(21) 176.4(6)
O(1) C(1) C(2) C(3) 168.3(6)
O(1) C(1) C(9) C(8) -54.6(8)
C(2) C(1) C(9) C(8) 115.6(9)
C(9) C(1) C(2) C(3) -1.8(14)
C(1) C(2) C(3) C(4) -88.9(10)
C(2) C(3) C(4) C(5) 74.5(7)
C(3) C(4) C(5) Pt(1) -170.2(4)
C(3) C(4) C(5) C(6) -85.3(8)
Pt(1) C(5) C(6) C(7) -107.2(5)
C(4) C(5) C(6) Pt(1) -110.7(7)
C(4) C(5) C(6) C(7) 142.1(7)
Pt(1) C(6) C(7) C(8) -176.8(5)
C(5) C(6) C(7) C(8) -95.1(7)
C(6) C(7) C(8) C(9) 46.1(10)
C(7) C(8) C(9) C(1) -86.1(8)
O(1) C(10) C(11) C(12) -13.1(12)
O(1) C(10) C(11) C(16) 166.7(8)
O(2) C(10) C(11) C(12) 163.9(9)
O(2) C(10) C(11) C(16) -16.3(13)
C(10) C(11) C(12) C(13) 179.4(9)
C(10) C(11) C(16) C(15) 179.9(7)
C(12) C(11) C(16) C(15) -0.2(11)
C(16) C(11) C(12) C(13) -0.4(11)
C(11) C(12) C(13) C(14) -0.9(15)
C(12) C(13) C(14) C(15) 3.1(15)
C(13) C(14) C(15) C(16) -3.7(15)
C(14) C(15) C(16) C(11) 2.3(15)
N(1) C(17) C(18) C(19) -0.8(11)
C(21) C(17) C(18) C(19) -179.9(5)
C(17) C(18) C(19) C(20) 3.0(11)
C(17) C(18) C(19) C(23) -175.1(7)
C(18) C(19) C(20) C(22) -1.7(11)
C(23) C(19) C(20) C(22) 176.3(7)
C(19) C(20) C(22) N(1) -1.7(12)
C(19) C(20) C(22) C(24) 178.4(7)
